data_1564232
loop_
_publ_author_name
'Nagai, Akira'
'Nishimura, Ryo'
'Hattori, Yohei'
'Hatano, Eri'
'Fujimoto, Ayako'
'Morimoto, Masakazu'
'Yasuda, Nobuhiro'
'Kamada, Kenji'
'Sotome, Hikaru'
'Miyasaka, Hiroshi'
'Yokojima, Satoshi'
'Nakamura, Shinichiro'
'Uchida, Kingo'

_publ_section_title
;
 Molecular crystalline capsules that release their contents by light
;
_journal_name_full 'Chemical Science'
_journal_paper_doi 10.1039/D1SC03394H
_journal_year 2021
_chemical_formula_sum 'C33 H34 F6 S2 Si2'
_chemical_formula_weight 664.90
_chemical_melting_point 452.8(6)
_chemical_name_common 1,2-Bis(2-methyl-5-(phenyl-3-trimethylsilyl)thien-3-yl)perfluorocyclopentene
_chemical_name_systematic
{(3,3,4,4,5,5-hexafluorocyclopent-1-ene-1,2-diyl)bis[(5-methylthiene-4,2-diyl)-3,1-phenylene]}bis(trimethylsilane)
_chemical_properties_physical Light-sensitive,Photo-sensitive
_space_group_crystal_system orthorhombic
_space_group_IT_number 60
_space_group_name_Hall '-P 2n 2ab'
_space_group_name_H-M_alt 'P b c n'
_atom_sites_solution_hydrogens geom
_audit_creation_method SHELXL-2014/7
_audit_update_record
;
2020-10-23 deposited with the CCDC.	2021-07-21 downloaded from the CCDC.
;
_cell_angle_alpha 90
_cell_angle_beta 90
_cell_angle_gamma 90
_cell_formula_units_Z 8
_cell_length_a 18.2337(5)
_cell_length_b 10.9971(9)
_cell_length_c 33.6597(16)
_cell_measurement_reflns_used 67746
_cell_measurement_temperature 173(2)
_cell_measurement_theta_max 29.081
_cell_measurement_theta_min 1.878
_cell_volume 6749.4(7)
_computing_structure_refinement 'SHELXL-2014/7 (Sheldrick, 2014)'
_diffrn_ambient_temperature 173(2)
_diffrn_detector_area_resol_mean 29
_diffrn_measured_fraction_theta_full 1.000
_diffrn_measured_fraction_theta_max 1.000
_diffrn_measurement_device_type 'Rigaku Saturn 724'
_diffrn_measurement_method 'Oscillation Photograph'
_diffrn_radiation_monochromator 'Si(111) Channel Cut'
_diffrn_radiation_source 'Synchrotron radiation SPring-8 BL40XU'
_diffrn_radiation_type Synchrotron
_diffrn_radiation_wavelength 0.81078
_diffrn_reflns_av_R_equivalents 0.1313
_diffrn_reflns_av_unetI/netI 0.0730
_diffrn_reflns_Laue_measured_fraction_full 1.000
_diffrn_reflns_Laue_measured_fraction_max 1.000
_diffrn_reflns_limit_h_max 21
_diffrn_reflns_limit_h_min -21
_diffrn_reflns_limit_k_max 13
_diffrn_reflns_limit_k_min -11
_diffrn_reflns_limit_l_max 40
_diffrn_reflns_limit_l_min -40
_diffrn_reflns_number 67746
_diffrn_reflns_point_group_measured_fraction_full 1.000
_diffrn_reflns_point_group_measured_fraction_max 1.000
_diffrn_reflns_theta_full 29.081
_diffrn_reflns_theta_max 29.081
_diffrn_reflns_theta_min 1.878
_exptl_absorpt_coefficient_mu 0.402
_exptl_crystal_colour colourless
_exptl_crystal_density_diffrn 1.309
_exptl_crystal_description 'hollow crystal'
_exptl_crystal_F_000 2768
_exptl_crystal_recrystallization_method 'Re-crystallisation from solvent: ethyl acetate'
_exptl_crystal_size_max 0.161
_exptl_crystal_size_mid 0.107
_exptl_crystal_size_min 0.043
_refine_diff_density_max 0.638
_refine_diff_density_min -0.441
_refine_diff_density_rms 0.108
_refine_ls_extinction_coef 0.0016(6)
_refine_ls_extinction_expression Fc^*^=kFc[1+0.001xFc^2^\l^3^/sin(2\q)]^-1/4^
_refine_ls_extinction_method 'SHELXL-2014/7 (Sheldrick 2014'
_refine_ls_goodness_of_fit_ref 1.272
_refine_ls_hydrogen_treatment constr
_refine_ls_matrix_type full
_refine_ls_number_parameters 452
_refine_ls_number_reflns 6093
_refine_ls_number_restraints 0
_refine_ls_restrained_S_all 1.272
_refine_ls_R_factor_all 0.1208
_refine_ls_R_factor_gt 0.0958
_refine_ls_shift/su_max 0.000
_refine_ls_shift/su_mean 0.000
_refine_ls_structure_factor_coef Fsqd
_refine_ls_weighting_details 'w=1/[\s^2^(Fo^2^)+(0.2000P)^2^] where P=(Fo^2^+2Fc^2^)/3'
_refine_ls_weighting_scheme calc
_refine_ls_wR_factor_gt 0.2897
_refine_ls_wR_factor_ref 0.3600
_reflns_Friedel_coverage 0.000
_reflns_number_gt 4129
_reflns_number_total 6093
_reflns_threshold_expression 'I > 2\s(I)'
_cod_data_source_file d1sc03394h12.cif
_cod_data_source_block m_trimethyl_hollow_ethylAc
_cod_depositor_comments
;
The following automatic conversions were performed:

data item '_chemical_melting_point' value '452.2-453.3' was changed
to '452.8(6)' -- the average value was taken and precision was
estimated.

Automatic conversion script
Id: cif_fix_values 7556 2019-12-06 15:28:31Z antanas 
;
_cod_database_code 1564232
_shelx_shelxl_version_number 2014/7
_shelx_space_group_comment
;
The symmetry employed for this shelxl refinement is uniquely defined
by the following loop, which should always be used as a source of
symmetry information in preference to the above space-group names.
They are only intended as comments.
;
_shelx_estimated_absorpt_t_min 0.938
_shelx_estimated_absorpt_t_max 0.983

loop_
_space_group_symop_operation_xyz
'x, y, z'
'-x+1/2, -y+1/2, z+1/2'
'-x, y, -z+1/2'
'x+1/2, -y+1/2, -z'
'-x, -y, -z'
'x-1/2, y-1/2, -z-1/2'
'x, -y, z-1/2'
'-x-1/2, y-1/2, z'

loop_
_atom_site_label
_atom_site_type_symbol
_atom_site_fract_x
_atom_site_fract_y
_atom_site_fract_z
_atom_site_U_iso_or_equiv
_atom_site_adp_type
_atom_site_occupancy
_atom_site_site_symmetry_order
_atom_site_calc_flag
_atom_site_refinement_flags_posn
_atom_site_refinement_flags_adp
_atom_site_refinement_flags_occupancy
_atom_site_disorder_assembly
_atom_site_disorder_group
C1 C 0.1900(3) 0.3996(4) 0.53416(14) 0.0595(14) Uani 1 1 d . . . . .
H1A H 0.2259 0.3852 0.5130 0.089 Uiso 1 1 calc R U . . .
H1B H 0.2114 0.4534 0.5543 0.089 Uiso 1 1 calc R U . . .
H1C H 0.1461 0.4379 0.5229 0.089 Uiso 1 1 calc R U . . .
C2 C 0.1693(3) 0.2808(4) 0.55301(13) 0.0485(12) Uani 1 1 d . . . . .
C3 C 0.1082(2) 0.2074(4) 0.54804(14) 0.0496(12) Uani 1 1 d . . . . .
C4 C 0.1093(2) 0.1041(4) 0.57395(13) 0.0443(11) Uani 1 1 d . . . . .
H4 H 0.0708 0.0459 0.5747 0.053 Uiso 1 1 calc R U . . .
C5 C 0.1697(2) 0.0958(4) 0.59740(14) 0.0488(11) Uani 1 1 d . . . . .
C6 C 0.1902(2) 0.0025(4) 0.62656(13) 0.0477(11) Uani 1 1 d . . . . .
C8 C 0.2791(3) -0.0887(4) 0.67319(14) 0.0550(13) Uani 1 1 d . . . . .
C7 C 0.2594(2) -0.0019(4) 0.64493(14) 0.0533(12) Uani 1 1 d . . . . .
H7 H 0.2947 0.0577 0.6377 0.064 Uiso 1 1 calc R U . . .
C9 C 0.2269(3) -0.1723(5) 0.68341(15) 0.0629(14) Uani 1 1 d . . . . .
H9 H 0.2380 -0.2312 0.7031 0.075 Uiso 1 1 calc R U . . .
C10 C 0.1575(3) -0.1733(5) 0.66563(15) 0.0633(14) Uani 1 1 d . . . . .
H10 H 0.1227 -0.2338 0.6728 0.076 Uiso 1 1 calc R U . . .
C11 C 0.1396(3) -0.0855(4) 0.63736(14) 0.0539(12) Uani 1 1 d . . . . .
H11 H 0.0924 -0.0860 0.6254 0.065 Uiso 1 1 calc R U . . .
C12 C 0.4400(3) -0.0548(8) 0.6549(2) 0.141(3) Uani 1 1 d . . . . .
H12A H 0.4417 -0.1219 0.6358 0.212 Uiso 1 1 calc R U . . .
H12B H 0.4887 -0.0434 0.6666 0.212 Uiso 1 1 calc R U . . .
H12C H 0.4250 0.0200 0.6414 0.212 Uiso 1 1 calc R U . . .
C13 C 0.3908(3) -0.2470(5) 0.7168(2) 0.104(2) Uani 1 1 d . . . . .
H13A H 0.3916 -0.3076 0.6954 0.157 Uiso 1 1 calc R U . . .
H13B H 0.3519 -0.2674 0.7357 0.157 Uiso 1 1 calc R U . . .
H13C H 0.4382 -0.2467 0.7304 0.157 Uiso 1 1 calc R U . . .
C14 C 0.3800(3) 0.0270(5) 0.73386(19) 0.100(2) Uani 1 1 d . . . . .
H14A H 0.4282 0.0216 0.7467 0.151 Uiso 1 1 calc R U . . .
H14B H 0.3415 0.0145 0.7538 0.151 Uiso 1 1 calc R U . . .
H14C H 0.3743 0.1075 0.7218 0.151 Uiso 1 1 calc R U . . .
C15 C 0.1897(3) 0.0966(4) 0.47277(14) 0.0561(13) Uani 1 1 d . . . . .
H15A H 0.2255 0.1095 0.4941 0.084 Uiso 1 1 calc R U . . .
H15B H 0.2098 0.0395 0.4533 0.084 Uiso 1 1 calc R U . . .
H15C H 0.1444 0.0632 0.4840 0.084 Uiso 1 1 calc R U . . .
C16 C 0.1735(2) 0.2141(4) 0.45307(13) 0.0438(11) Uani 1 1 d . . . . .
C17 C 0.1146(2) 0.2915(4) 0.45668(13) 0.0439(11) Uani 1 1 d . . . . .
C18 C 0.1204(2) 0.3928(4) 0.43029(13) 0.0433(11) Uani 1 1 d . . . . .
H18 H 0.0838 0.4540 0.4284 0.052 Uiso 1 1 calc R U . . .
C19 C 0.1836(2) 0.3938(4) 0.40787(13) 0.0447(11) Uani 1 1 d . . . . .
C20 C 0.2056(2) 0.4826(4) 0.37736(13) 0.0447(11) Uani 1 1 d . . . . .
C21 C 0.2764(2) 0.4883(4) 0.36376(13) 0.0468(11) Uani 1 1 d . . . . .
H21 H 0.3113 0.4335 0.3746 0.056 Uiso 1 1 calc R U . . .
C22 C 0.2999(2) 0.5704(4) 0.33471(13) 0.0495(12) Uani 1 1 d . . . . .
C23 C 0.2466(3) 0.6503(4) 0.31915(14) 0.0541(13) Uani 1 1 d . . . . .
H23 H 0.2604 0.7085 0.2997 0.065 Uiso 1 1 calc R U . . .
C24 C 0.1744(3) 0.6449(4) 0.33189(14) 0.0529(12) Uani 1 1 d . . . . .
H24 H 0.1391 0.6983 0.3207 0.064 Uiso 1 1 calc R U . . .
C25 C 0.1533(2) 0.5625(4) 0.36079(12) 0.0480(11) Uani 1 1 d . . . . .
H25 H 0.1037 0.5598 0.3695 0.058 Uiso 1 1 calc R U . . .
C26 C 0.4371(3) 0.7255(5) 0.3337(2) 0.108(3) Uani 1 1 d . . . . .
H26A H 0.4888 0.7283 0.3259 0.163 Uiso 1 1 calc R U . . .
H26B H 0.4334 0.7320 0.3627 0.163 Uiso 1 1 calc R U . . .
H26C H 0.4108 0.7933 0.3213 0.163 Uiso 1 1 calc R U . . .
C27 C 0.4521(3) 0.4602(5) 0.3381(2) 0.109(3) Uani 1 1 d . . . . .
H27A H 0.4333 0.3822 0.3284 0.164 Uiso 1 1 calc R U . . .
H27B H 0.4492 0.4621 0.3672 0.164 Uiso 1 1 calc R U . . .
H27C H 0.5032 0.4699 0.3298 0.164 Uiso 1 1 calc R U . . .
C28 C 0.3966(4) 0.5757(8) 0.26328(19) 0.139(4) Uani 1 1 d . . . . .
H28A H 0.4265 0.5066 0.2545 0.208 Uiso 1 1 calc R U . . .
H28B H 0.4169 0.6511 0.2523 0.208 Uiso 1 1 calc R U . . .
H28C H 0.3461 0.5651 0.2539 0.208 Uiso 1 1 calc R U . . .
C29 C 0.0496(2) 0.2322(4) 0.52071(14) 0.0460(11) Uani 1 1 d . . . . .
C30 C -0.0280(3) 0.2172(5) 0.53466(16) 0.0598(14) Uani 1 1 d . . . . .
C31 C -0.0771(3) 0.2547(4) 0.49964(13) 0.0568(14) Uani 1 1 d . . . . .
C32 C -0.0245(3) 0.2952(6) 0.46681(16) 0.0653(15) Uani 1 1 d . . . . .
C33 C 0.0518(2) 0.2735(4) 0.48283(14) 0.0474(11) Uani 1 1 d . . . . .
F1A F -0.0424(6) 0.259(2) 0.5695(3) 0.095(5) Uani 0.59(2) 1 d . . P A 1
F2A F -0.0406(7) 0.0843(14) 0.5369(5) 0.083(4) Uani 0.59(2) 1 d . . P A 1
F3A F -0.1354(7) 0.3234(14) 0.5051(4) 0.083(4) Uani 0.59(2) 1 d . . P A 1
F4A F -0.1034(9) 0.1469(10) 0.4829(3) 0.081(3) Uani 0.59(2) 1 d . . P A 1
F5A F -0.0348(6) 0.4339(12) 0.4671(4) 0.080(3) Uani 0.59(2) 1 d . . P A 1
F6A F -0.0368(4) 0.2729(16) 0.4305(2) 0.082(4) Uani 0.59(2) 1 d . . P A 1
F1B F -0.0454(8) 0.3181(13) 0.5604(6) 0.066(4) Uani 0.41(2) 1 d . . P A 2
F2B F -0.0483(8) 0.1211(16) 0.5522(4) 0.054(3) Uani 0.41(2) 1 d . . P A 2
F3B F -0.1336(8) 0.1902(17) 0.4930(5) 0.067(4) Uani 0.41(2) 1 d . . P A 2
F4B F -0.1016(12) 0.3679(13) 0.5142(4) 0.072(4) Uani 0.41(2) 1 d . . P A 2
F5B F -0.0380(7) 0.3876(15) 0.4487(6) 0.068(5) Uani 0.41(2) 1 d . . P A 2
F6B F -0.0394(5) 0.193(2) 0.4377(4) 0.074(5) Uani 0.41(2) 1 d . . P A 2
Si1 Si 0.37267(9) -0.09138(16) 0.69496(5) 0.0747(6) Uani 1 1 d . . . . .
Si2 Si 0.39724(8) 0.58347(12) 0.31763(4) 0.0548(5) Uani 1 1 d . . . . .
S1 S 0.22758(7) 0.21988(11) 0.58841(4) 0.0524(5) Uani 1 1 d . . . . .
S2 S 0.23512(6) 0.26875(10) 0.41830(4) 0.0480(5) Uani 1 1 d . . . . .

loop_
_atom_site_aniso_label
_atom_site_aniso_U_11
_atom_site_aniso_U_22
_atom_site_aniso_U_33
_atom_site_aniso_U_23
_atom_site_aniso_U_13
_atom_site_aniso_U_12
C1 0.071(4) 0.049(3) 0.059(3) 0.014(2) -0.015(3) -0.014(2)
C2 0.048(3) 0.051(3) 0.047(3) 0.009(2) -0.004(2) 0.004(2)
C3 0.046(3) 0.039(2) 0.064(3) -0.001(2) -0.004(2) 0.009(2)
C4 0.042(3) 0.046(2) 0.044(2) 0.0077(19) -0.003(2) 0.002(2)
C5 0.046(3) 0.044(2) 0.056(3) 0.002(2) 0.001(2) 0.001(2)
C6 0.046(3) 0.046(2) 0.051(2) -0.006(2) 0.004(2) -0.001(2)
C8 0.046(3) 0.066(3) 0.053(3) 0.002(2) -0.002(2) 0.011(2)
C7 0.048(3) 0.055(3) 0.057(3) -0.004(2) 0.001(2) 0.002(2)
C9 0.062(3) 0.072(3) 0.055(3) 0.017(3) 0.004(2) 0.015(3)
C10 0.059(3) 0.059(3) 0.072(3) 0.015(3) 0.012(3) 0.005(3)
C11 0.048(3) 0.060(3) 0.054(3) 0.001(2) 0.006(2) 0.007(2)
C12 0.040(4) 0.261(10) 0.123(6) 0.018(7) 0.014(4) 0.005(5)
C13 0.084(5) 0.116(5) 0.113(5) 0.031(4) -0.020(4) 0.033(4)
C14 0.093(5) 0.106(5) 0.102(5) 0.016(4) -0.037(4) -0.015(4)
C15 0.061(3) 0.051(3) 0.057(3) 0.011(2) 0.008(2) 0.003(2)
C16 0.043(3) 0.042(2) 0.046(2) 0.0010(19) 0.0030(19) -0.0040(19)
C17 0.048(3) 0.038(2) 0.046(2) -0.0019(19) -0.006(2) -0.003(2)
C18 0.043(3) 0.041(2) 0.047(2) 0.0058(19) -0.003(2) -0.0042(19)
C19 0.039(2) 0.042(2) 0.052(3) -0.0011(19) -0.005(2) 0.0015(19)
C20 0.045(3) 0.039(2) 0.051(2) -0.0031(19) -0.004(2) -0.006(2)
C21 0.041(3) 0.047(2) 0.052(3) -0.001(2) -0.005(2) 0.003(2)
C22 0.043(3) 0.054(3) 0.051(3) -0.005(2) 0.003(2) 0.004(2)
C23 0.062(3) 0.057(3) 0.044(2) 0.008(2) 0.004(2) -0.001(3)
C24 0.051(3) 0.054(3) 0.054(3) 0.008(2) -0.002(2) 0.005(2)
C25 0.044(3) 0.055(3) 0.045(2) 0.002(2) -0.006(2) -0.003(2)
C26 0.057(4) 0.078(4) 0.190(8) -0.038(4) 0.014(4) -0.010(3)
C27 0.045(3) 0.091(4) 0.191(8) 0.050(5) 0.008(4) 0.001(3)
C28 0.071(5) 0.281(11) 0.065(4) 0.002(5) 0.012(3) 0.010(6)
C29 0.041(3) 0.044(2) 0.054(3) 0.000(2) 0.001(2) -0.0052(19)
C30 0.047(3) 0.070(4) 0.063(3) 0.017(3) -0.005(2) 0.001(3)
C31 0.036(3) 0.067(4) 0.067(3) 0.004(3) 0.006(2) -0.004(2)
C32 0.051(3) 0.087(4) 0.058(3) 0.012(3) 0.003(2) -0.007(3)
C33 0.040(3) 0.040(2) 0.062(3) -0.001(2) 0.002(2) 0.0015(19)
F1A 0.054(4) 0.187(16) 0.043(4) 0.003(6) 0.005(3) 0.014(7)
F2A 0.061(5) 0.084(8) 0.104(9) 0.039(6) -0.013(6) -0.021(5)
F3A 0.052(5) 0.105(7) 0.093(6) 0.038(5) 0.016(4) 0.026(5)
F4A 0.071(7) 0.085(6) 0.086(5) 0.006(4) -0.001(5) -0.023(5)
F5A 0.064(4) 0.069(6) 0.107(7) 0.028(5) 0.011(5) 0.011(4)
F6A 0.056(4) 0.130(12) 0.060(4) 0.010(5) -0.006(3) -0.030(5)
F1B 0.055(5) 0.080(8) 0.065(9) 0.002(5) 0.002(5) 0.023(5)
F2B 0.035(4) 0.071(9) 0.055(7) 0.012(5) 0.004(5) -0.001(5)
F3B 0.039(6) 0.092(9) 0.071(7) 0.029(6) -0.007(5) -0.017(6)
F4B 0.065(9) 0.072(7) 0.079(6) 0.012(5) 0.009(6) 0.025(6)
F5B 0.043(5) 0.063(9) 0.097(11) 0.046(8) 0.011(6) 0.008(6)
F6B 0.047(5) 0.110(11) 0.065(6) -0.024(7) -0.007(4) -0.031(6)
Si1 0.0504(10) 0.0977(13) 0.0761(11) 0.0157(9) -0.0117(8) 0.0104(8)
Si2 0.0454(9) 0.0614(9) 0.0574(9) 0.0035(6) 0.0083(6) -0.0019(6)
S1 0.0485(8) 0.0499(8) 0.0588(8) 0.0060(5) -0.0099(5) -0.0051(5)
S2 0.0432(8) 0.0451(8) 0.0557(8) 0.0028(5) 0.0054(5) 0.0020(5)

loop_
_atom_type_symbol
_atom_type_description
_atom_type_scat_dispersion_real
_atom_type_scat_dispersion_imag
_atom_type_scat_source
C C 0.0049 0.0023 'International Tables Vol C Tables 4.2.6.8 and 6.1.1.4'
H H 0.0000 0.0000 'International Tables Vol C Tables 4.2.6.8 and 6.1.1.4'
F F 0.0237 0.0142 'International Tables Vol C Tables 4.2.6.8 and 6.1.1.4'
Si Si 0.1049 0.0943 'International Tables Vol C Tables 4.2.6.8 and 6.1.1.4'
S S 0.1554 0.1636 'International Tables Vol C Tables 4.2.6.8 and 6.1.1.4'

loop_
_geom_angle_atom_site_label_1
_geom_angle_atom_site_label_2
_geom_angle_atom_site_label_3
_geom_angle
_geom_angle_site_symmetry_1
_geom_angle_site_symmetry_3
_geom_angle_publ_flag
C2 C1 H1A 109.5 . . ?
C2 C1 H1B 109.5 . . ?
H1A C1 H1B 109.5 . . ?
C2 C1 H1C 109.5 . . ?
H1A C1 H1C 109.5 . . ?
H1B C1 H1C 109.5 . . ?
C3 C2 C1 131.1(4) . . ?
C3 C2 S1 110.6(3) . . ?
C1 C2 S1 118.3(3) . . ?
C2 C3 C4 112.1(4) . . ?
C2 C3 C29 124.4(4) . . ?
C4 C3 C29 123.4(4) . . ?
C5 C4 C3 114.8(4) . . ?
C5 C4 H4 122.6 . . ?
C3 C4 H4 122.6 . . ?
C4 C5 C6 130.0(4) . . ?
C4 C5 S1 109.6(3) . . ?
C6 C5 S1 120.4(3) . . ?
C11 C6 C7 117.3(4) . . ?
C11 C6 C5 119.6(4) . . ?
C7 C6 C5 123.1(4) . . ?
C9 C8 C7 116.9(4) . . ?
C9 C8 Si1 122.0(4) . . ?
C7 C8 Si1 121.1(4) . . ?
C8 C7 C6 123.6(4) . . ?
C8 C7 H7 118.2 . . ?
C6 C7 H7 118.2 . . ?
C8 C9 C10 121.8(5) . . ?
C8 C9 H9 119.1 . . ?
C10 C9 H9 119.1 . . ?
C11 C10 C9 119.8(5) . . ?
C11 C10 H10 120.1 . . ?
C9 C10 H10 120.1 . . ?
C6 C11 C10 120.5(5) . . ?
C6 C11 H11 119.8 . . ?
C10 C11 H11 119.8 . . ?
Si1 C12 H12A 109.5 . . ?
Si1 C12 H12B 109.5 . . ?
H12A C12 H12B 109.5 . . ?
Si1 C12 H12C 109.5 . . ?
H12A C12 H12C 109.5 . . ?
H12B C12 H12C 109.5 . . ?
Si1 C13 H13A 109.5 . . ?
Si1 C13 H13B 109.5 . . ?
H13A C13 H13B 109.5 . . ?
Si1 C13 H13C 109.5 . . ?
H13A C13 H13C 109.5 . . ?
H13B C13 H13C 109.5 . . ?
Si1 C14 H14A 109.5 . . ?
Si1 C14 H14B 109.5 . . ?
H14A C14 H14B 109.5 . . ?
Si1 C14 H14C 109.5 . . ?
H14A C14 H14C 109.5 . . ?
H14B C14 H14C 109.5 . . ?
C16 C15 H15A 109.5 . . ?
C16 C15 H15B 109.5 . . ?
H15A C15 H15B 109.5 . . ?
C16 C15 H15C 109.5 . . ?
H15A C15 H15C 109.5 . . ?
H15B C15 H15C 109.5 . . ?
C17 C16 C15 130.9(4) . . ?
C17 C16 S2 110.6(3) . . ?
C15 C16 S2 118.5(3) . . ?
C16 C17 C18 111.7(4) . . ?
C16 C17 C33 125.7(4) . . ?
C18 C17 C33 122.6(4) . . ?
C19 C18 C17 114.1(4) . . ?
C19 C18 H18 123.0 . . ?
C17 C18 H18 123.0 . . ?
C18 C19 C20 128.0(4) . . ?
C18 C19 S2 110.0(3) . . ?
C20 C19 S2 121.9(3) . . ?
C21 C20 C25 118.4(4) . . ?
C21 C20 C19 121.3(4) . . ?
C25 C20 C19 120.3(4) . . ?
C20 C21 C22 123.5(4) . . ?
C20 C21 H21 118.3 . . ?
C22 C21 H21 118.3 . . ?
C21 C22 C23 116.7(4) . . ?
C21 C22 Si2 123.7(3) . . ?
C23 C22 Si2 119.5(3) . . ?
C24 C23 C22 120.9(4) . . ?
C24 C23 H23 119.6 . . ?
C22 C23 H23 119.6 . . ?
C25 C24 C23 120.6(4) . . ?
C25 C24 H24 119.7 . . ?
C23 C24 H24 119.7 . . ?
C24 C25 C20 119.8(4) . . ?
C24 C25 H25 120.1 . . ?
C20 C25 H25 120.1 . . ?
Si2 C26 H26A 109.5 . . ?
Si2 C26 H26B 109.5 . . ?
H26A C26 H26B 109.5 . . ?
Si2 C26 H26C 109.5 . . ?
H26A C26 H26C 109.5 . . ?
H26B C26 H26C 109.5 . . ?
Si2 C27 H27A 109.5 . . ?
Si2 C27 H27B 109.5 . . ?
H27A C27 H27B 109.5 . . ?
Si2 C27 H27C 109.5 . . ?
H27A C27 H27C 109.5 . . ?
H27B C27 H27C 109.5 . . ?
Si2 C28 H28A 109.5 . . ?
Si2 C28 H28B 109.5 . . ?
H28A C28 H28B 109.5 . . ?
Si2 C28 H28C 109.5 . . ?
H28A C28 H28C 109.5 . . ?
H28B C28 H28C 109.5 . . ?
C33 C29 C3 130.1(4) . . ?
C33 C29 C30 111.1(4) . . ?
C3 C29 C30 118.7(4) . . ?
F2B C30 F1B 107.4(8) . . ?
F1A C30 F2A 106.0(7) . . ?
F2B C30 C29 120.8(8) . . ?
F1A C30 C29 116.0(7) . . ?
F1B C30 C29 108.1(8) . . ?
F2A C30 C29 105.6(7) . . ?
F2B C30 C31 114.3(8) . . ?
F1A C30 C31 119.0(8) . . ?
F1B C30 C31 97.3(8) . . ?
F2A C30 C31 102.3(6) . . ?
C29 C30 C31 106.2(4) . . ?
F3A C31 F4A 105.4(7) . . ?
F3B C31 F4B 107.3(8) . . ?
F3B C31 C32 122.9(9) . . ?
F3A C31 C32 116.1(5) . . ?
F4A C31 C32 99.8(7) . . ?
F4B C31 C32 101.1(8) . . ?
F3B C31 C30 117.3(6) . . ?
F3A C31 C30 121.1(7) . . ?
F4A C31 C30 106.4(6) . . ?
F4B C31 C30 98.9(8) . . ?
C32 C31 C30 105.5(5) . . ?
F5B C32 C33 120.0(8) . . ?
F6A C32 C33 118.5(6) . . ?
F5B C32 F6B 104.9(8) . . ?
C33 C32 F6B 106.3(7) . . ?
F5B C32 C31 118.8(8) . . ?
F6A C32 C31 122.0(7) . . ?
C33 C32 C31 105.9(4) . . ?
F6B C32 C31 98.0(8) . . ?
F6A C32 F5A 100.2(7) . . ?
C33 C32 F5A 105.5(6) . . ?
C31 C32 F5A 102.0(6) . . ?
C29 C33 C17 129.6(4) . . ?
C29 C33 C32 111.2(4) . . ?
C17 C33 C32 119.1(4) . . ?
C14 Si1 C8 109.5(3) . . ?
C14 Si1 C12 108.1(3) . . ?
C8 Si1 C12 108.4(3) . . ?
C14 Si1 C13 110.5(3) . . ?
C8 Si1 C13 109.1(3) . . ?
C12 Si1 C13 111.1(3) . . ?
C26 Si2 C27 108.0(3) . . ?
C26 Si2 C28 110.0(3) . . ?
C27 Si2 C28 110.3(4) . . ?
C26 Si2 C22 110.9(2) . . ?
C27 Si2 C22 110.3(2) . . ?
C28 Si2 C22 107.3(3) . . ?
C2 S1 C5 92.9(2) . . ?
C19 S2 C16 93.5(2) . . ?

loop_
_geom_bond_atom_site_label_1
_geom_bond_atom_site_label_2
_geom_bond_distance
_geom_bond_site_symmetry_2
_geom_bond_publ_flag
C1 C2 1.501(6) . ?
C1 H1A 0.9800 . ?
C1 H1B 0.9800 . ?
C1 H1C 0.9800 . ?
C2 C3 1.386(6) . ?
C2 S1 1.732(4) . ?
C3 C4 1.433(6) . ?
C3 C29 1.436(6) . ?
C4 C5 1.357(6) . ?
C4 H4 0.9500 . ?
C5 C6 1.469(6) . ?
C5 S1 1.752(4) . ?
C6 C11 1.385(6) . ?
C6 C7 1.406(6) . ?
C8 C9 1.367(7) . ?
C8 C7 1.395(6) . ?
C8 Si1 1.857(5) . ?
C7 H7 0.9500 . ?
C9 C10 1.399(7) . ?
C9 H9 0.9500 . ?
C10 C11 1.395(7) . ?
C10 H10 0.9500 . ?
C11 H11 0.9500 . ?
C12 Si1 1.867(6) . ?
C12 H12A 0.9800 . ?
C12 H12B 0.9800 . ?
C12 H12C 0.9800 . ?
C13 Si1 1.891(5) . ?
C13 H13A 0.9800 . ?
C13 H13B 0.9800 . ?
C13 H13C 0.9800 . ?
C14 Si1 1.851(6) . ?
C14 H14A 0.9800 . ?
C14 H14B 0.9800 . ?
C14 H14C 0.9800 . ?
C15 C16 1.482(6) . ?
C15 H15A 0.9800 . ?
C15 H15B 0.9800 . ?
C15 H15C 0.9800 . ?
C16 C17 1.375(6) . ?
C16 S2 1.729(4) . ?
C17 C18 1.429(6) . ?
C17 C33 1.458(6) . ?
C18 C19 1.378(6) . ?
C18 H18 0.9500 . ?
C19 C20 1.473(6) . ?
C19 S2 1.702(4) . ?
C20 C21 1.372(6) . ?
C20 C25 1.411(6) . ?
C21 C22 1.398(6) . ?
C21 H21 0.9500 . ?
C22 C23 1.411(6) . ?
C22 Si2 1.871(5) . ?
C23 C24 1.385(6) . ?
C23 H23 0.9500 . ?
C24 C25 1.384(6) . ?
C24 H24 0.9500 . ?
C25 H25 0.9500 . ?
C26 Si2 1.806(5) . ?
C26 H26A 0.9800 . ?
C26 H26B 0.9800 . ?
C26 H26C 0.9800 . ?
C27 Si2 1.820(5) . ?
C27 H27A 0.9800 . ?
C27 H27B 0.9800 . ?
C27 H27C 0.9800 . ?
C28 Si2 1.831(6) . ?
C28 H28A 0.9800 . ?
C28 H28B 0.9800 . ?
C28 H28C 0.9800 . ?
C29 C33 1.354(8) . ?
C29 C30 1.500(7) . ?
C30 F2B 1.265(17) . ?
C30 F1A 1.288(12) . ?
C30 F1B 1.442(16) . ?
C30 F2A 1.481(15) . ?
C30 C31 1.535(7) . ?
C31 F3B 1.271(12) . ?
C31 F3A 1.318(9) . ?
C31 F4A 1.397(10) . ?
C31 F4B 1.411(13) . ?
C31 C32 1.530(7) . ?
C32 F5B 1.211(12) . ?
C32 F6A 1.265(9) . ?
C32 C33 1.510(7) . ?
C32 F6B 1.511(14) . ?
C32 F5A 1.537(14) . ?

loop_
_geom_torsion_atom_site_label_1
_geom_torsion_atom_site_label_2
_geom_torsion_atom_site_label_3
_geom_torsion_atom_site_label_4
_geom_torsion
_geom_torsion_site_symmetry_1
_geom_torsion_site_symmetry_2
_geom_torsion_site_symmetry_3
_geom_torsion_site_symmetry_4
_geom_torsion_publ_flag
C1 C2 C3 C4 -176.8(5) . . . . ?
S1 C2 C3 C4 1.3(5) . . . . ?
C1 C2 C3 C29 2.2(8) . . . . ?
S1 C2 C3 C29 -179.7(4) . . . . ?
C2 C3 C4 C5 -1.5(6) . . . . ?
C29 C3 C4 C5 179.5(4) . . . . ?
C3 C4 C5 C6 -178.6(4) . . . . ?
C3 C4 C5 S1 0.9(5) . . . . ?
C4 C5 C6 C11 -9.5(7) . . . . ?
S1 C5 C6 C11 171.0(3) . . . . ?
C4 C5 C6 C7 171.4(5) . . . . ?
S1 C5 C6 C7 -8.1(6) . . . . ?
C9 C8 C7 C6 -0.8(7) . . . . ?
Si1 C8 C7 C6 178.1(4) . . . . ?
C11 C6 C7 C8 -0.3(7) . . . . ?
C5 C6 C7 C8 178.8(4) . . . . ?
C7 C8 C9 C10 1.8(8) . . . . ?
Si1 C8 C9 C10 -177.1(4) . . . . ?
C8 C9 C10 C11 -1.7(8) . . . . ?
C7 C6 C11 C10 0.5(7) . . . . ?
C5 C6 C11 C10 -178.6(4) . . . . ?
C9 C10 C11 C6 0.4(7) . . . . ?
C15 C16 C17 C18 -177.1(4) . . . . ?
S2 C16 C17 C18 1.2(5) . . . . ?
C15 C16 C17 C33 0.9(8) . . . . ?
S2 C16 C17 C33 179.2(4) . . . . ?
C16 C17 C18 C19 -1.7(6) . . . . ?
C33 C17 C18 C19 -179.8(4) . . . . ?
C17 C18 C19 C20 178.3(4) . . . . ?
C17 C18 C19 S2 1.4(5) . . . . ?
C18 C19 C20 C21 165.2(4) . . . . ?
S2 C19 C20 C21 -18.2(6) . . . . ?
C18 C19 C20 C25 -16.1(7) . . . . ?
S2 C19 C20 C25 160.5(3) . . . . ?
C25 C20 C21 C22 1.0(6) . . . . ?
C19 C20 C21 C22 179.7(4) . . . . ?
C20 C21 C22 C23 -0.1(7) . . . . ?
C20 C21 C22 Si2 177.2(3) . . . . ?
C21 C22 C23 C24 -1.0(7) . . . . ?
Si2 C22 C23 C24 -178.4(4) . . . . ?
C22 C23 C24 C25 1.3(7) . . . . ?
C23 C24 C25 C20 -0.4(7) . . . . ?
C21 C20 C25 C24 -0.8(6) . . . . ?
C19 C20 C25 C24 -179.5(4) . . . . ?
C2 C3 C29 C33 41.8(8) . . . . ?
C4 C3 C29 C33 -139.3(6) . . . . ?
C2 C3 C29 C30 -135.2(5) . . . . ?
C4 C3 C29 C30 43.7(6) . . . . ?
C33 C29 C30 F2B 132.7(10) . . . . ?
C3 C29 C30 F2B -49.8(10) . . . . ?
C33 C29 C30 F1A -134.4(11) . . . . ?
C3 C29 C30 F1A 43.1(12) . . . . ?
C33 C29 C30 F1B -103.2(9) . . . . ?
C3 C29 C30 F1B 74.3(9) . . . . ?
C33 C29 C30 F2A 108.6(8) . . . . ?
C3 C29 C30 F2A -73.9(8) . . . . ?
C33 C29 C30 C31 0.4(6) . . . . ?
C3 C29 C30 C31 177.9(4) . . . . ?
F2B C30 C31 F3B 3.0(12) . . . . ?
F1B C30 C31 F3B -109.8(12) . . . . ?
C29 C30 C31 F3B 138.9(13) . . . . ?
F1A C30 C31 F3A -3.6(10) . . . . ?
F2A C30 C31 F3A 112.8(8) . . . . ?
C29 C30 C31 F3A -136.7(9) . . . . ?
F1A C30 C31 F4A -123.6(8) . . . . ?
F2A C30 C31 F4A -7.2(7) . . . . ?
C29 C30 C31 F4A 103.3(8) . . . . ?
F2B C30 C31 F4B 117.8(9) . . . . ?
F1B C30 C31 F4B 4.9(9) . . . . ?
C29 C30 C31 F4B -106.4(9) . . . . ?
F2B C30 C31 C32 -138.0(8) . . . . ?
F1A C30 C31 C32 130.9(11) . . . . ?
F1B C30 C31 C32 109.1(8) . . . . ?
F2A C30 C31 C32 -112.7(8) . . . . ?
C29 C30 C31 C32 -2.2(5) . . . . ?
F3B C31 C32 F5B 86(2) . . . . ?
F4B C31 C32 F5B -32.9(19) . . . . ?
C30 C31 C32 F5B -135.4(13) . . . . ?
F3A C31 C32 F6A -80.2(18) . . . . ?
F4A C31 C32 F6A 32.5(15) . . . . ?
C30 C31 C32 F6A 142.7(10) . . . . ?
F3B C31 C32 C33 -135.2(12) . . . . ?
F3A C31 C32 C33 140.2(11) . . . . ?
F4A C31 C32 C33 -107.2(7) . . . . ?
F4B C31 C32 C33 105.6(10) . . . . ?
C30 C31 C32 C33 3.0(5) . . . . ?
F3B C31 C32 F6B -25.7(17) . . . . ?
F4B C31 C32 F6B -144.8(15) . . . . ?
C30 C31 C32 F6B 112.6(8) . . . . ?
F3A C31 C32 F5A 30.0(14) . . . . ?
F4A C31 C32 F5A 142.6(10) . . . . ?
C30 C31 C32 F5A -107.1(7) . . . . ?
C3 C29 C33 C17 8.3(9) . . . . ?
C30 C29 C33 C17 -174.5(4) . . . . ?
C3 C29 C33 C32 -175.5(4) . . . . ?
C30 C29 C33 C32 1.6(6) . . . . ?
C16 C17 C33 C29 41.0(8) . . . . ?
C18 C17 C33 C29 -141.2(5) . . . . ?
C16 C17 C33 C32 -134.9(5) . . . . ?
C18 C17 C33 C32 42.9(6) . . . . ?
F5B C32 C33 C29 134.9(13) . . . . ?
F6A C32 C33 C29 -144.3(10) . . . . ?
F6B C32 C33 C29 -106.5(10) . . . . ?
C31 C32 C33 C29 -3.0(6) . . . . ?
F5A C32 C33 C29 104.6(7) . . . . ?
F5B C32 C33 C17 -48.5(14) . . . . ?
F6A C32 C33 C17 32.3(11) . . . . ?
F6B C32 C33 C17 70.1(10) . . . . ?
C31 C32 C33 C17 173.6(4) . . . . ?
F5A C32 C33 C17 -78.8(7) . . . . ?
C9 C8 Si1 C14 -102.1(5) . . . . ?
C7 C8 Si1 C14 79.1(5) . . . . ?
C9 C8 Si1 C12 140.1(5) . . . . ?
C7 C8 Si1 C12 -38.8(5) . . . . ?
C9 C8 Si1 C13 18.9(5) . . . . ?
C7 C8 Si1 C13 -159.9(4) . . . . ?
C21 C22 Si2 C26 -110.7(4) . . . . ?
C23 C22 Si2 C26 66.5(5) . . . . ?
C21 C22 Si2 C27 8.9(5) . . . . ?
C23 C22 Si2 C27 -173.9(4) . . . . ?
C21 C22 Si2 C28 129.1(4) . . . . ?
C23 C22 Si2 C28 -53.7(5) . . . . ?
C3 C2 S1 C5 -0.7(4) . . . . ?
C1 C2 S1 C5 177.7(4) . . . . ?
C4 C5 S1 C2 -0.1(4) . . . . ?
C6 C5 S1 C2 179.4(4) . . . . ?
C18 C19 S2 C16 -0.6(3) . . . . ?
C20 C19 S2 C16 -177.7(4) . . . . ?
C17 C16 S2 C19 -0.4(4) . . . . ?
C15 C16 S2 C19 178.2(4) . . . . ?
